data_2101233
loop_
_publ_author_name
'Harding, M. M.'
'Kariuki, B. M.'
'Cernik, R.'
'Cressey, G.'

_publ_section_title
;
 The structure of aurichalcite, (Cu,Zn)~5~(OH)~6~(CO~3~)~2~, determined
 from a microcrystal
;
_journal_issue 6
_journal_name_full 'Acta Crystallographica Section B'
_journal_page_first 673
_journal_page_last 676
_journal_paper_doi 10.1107/S0108768194007470
_journal_volume 50
_journal_year 1994
_chemical_formula_moiety 'C2 H6 Cu O12 Zn3'
_chemical_formula_sum 'C2 H6 Cu O12 Zn3'
_chemical_formula_weight 545
_chemical_name_mineral aurichalcite
_space_group_IT_number 11
_symmetry_cell_setting monoclinic
_symmetry_space_group_name_Hall '-P 2yb'
_symmetry_space_group_name_H-M 'P 1 21/m 1'
_cell_angle_alpha 90.
_cell_angle_beta 101.04(2)
_cell_angle_gamma 90.
_cell_formula_units_Z 2
_cell_length_a 13.82(2)
_cell_length_b 6.419(3)
_cell_length_c 5.29(3)
_cell_volume 461(3)
_diffrn_radiation_type synchrotron
_diffrn_radiation_wavelength 0.886(5)
_exptl_absorpt_coefficient_mu 22.7
_exptl_crystal_density_diffrn 3.93
_cod_data_source_file mu0314.cif
_cod_data_source_block mu0314a
_cod_original_sg_symbol_Hall '-P 2y1'
_cod_database_code 2101233

loop_
_symmetry_equiv_pos_as_xyz
x,y,z
x,1/2-y,z
-x,-y,-z
-x,1/2+y,-z

loop_
_atom_site_label
_atom_site_fract_x
_atom_site_fract_y
_atom_site_fract_z
_atom_site_U_iso_or_equiv
Cu(1) .2371(3) .7500 .9282(12) .009(2)
Cu(2) .2478(2) .4972(3) .4206(7) .0090(10)
Cu(3) .1242(3) .2500 .8655(11) .009(2)
Cu(4) .3913(3) .2500 .8839(12) .009(2)
O(1) .3115(16) .7500 .299(5) .006(5)
O(2) .3282(12) .9827(19) .761(4) .004(3)
O(3) .1804(17) .2500 .545(5) .007(5)
O(4) .1617(14) .001(2) 1.071(5) .012(4)
C(1) .445(2) .2500 .365(9) .000(6)
O(11) .352(2) .2500 .298(6) .018(6)
O(12) .486(2) .2500 .609(7) .040(6)
O(13) .5009(18) .2500 .196(6) .011(6)
C(2) .054(2) .7500 .514(8) .000(7)
O(21) .1521(18) .7500 .592(2) .008(5)
O(22) .0183(16) .7500 .274(5) .007(5)
O(23) .006(2) .7500 .699(9) .022(6)

loop_
_geom_angle_atom_site_label_1
_geom_angle_atom_site_label_2
_geom_angle_atom_site_label_3
_geom_angle
_geom_angle_publ_flag
O(21) Cu(1) O(1) 173.2(10) yes
O(4) Cu(1) O(2) 172.7(6) yes
O(2) Cu(2) O(4) 175.6(7) yes
O(1) Cu(2) O(3) 178.1(8) yes
O(11) Cu(2) O(21) 173.8(11) yes
O(4) Cu(3) O(4) 110.4(13) yes
O(4) Cu(3) O(22) 110.4(7) yes
O(4) Cu(3) O(3) 111.7(8) yes
O(22) Cu(3) O(3) 101.9(11) yes
O(2) Cu(4) O(2) 120.4(11) yes
O(2) Cu(4) O(13) 119.0(6) yes
O(13) Cu(4) O(11) 60.7(11) yes
O(12) Cu(4) O(11) 156.2(10) yes

loop_
_geom_bond_atom_site_label_1
_geom_bond_atom_site_label_2
_geom_bond_distance
_geom_bond_publ_flag
Cu(1) O(21) 1.94(3) yes
Cu(1) O(1) 2.03(3) yes
Cu(1) O(4) 2.13(2) yes
Cu(1) O(4) 2.13(2) yes
Cu(1) O(2) 2.24(2) yes
Cu(1) O(2) 2.24(2) yes
Cu(1) Cu(2) 3.048(14) yes
Cu(2) O(2) 1.93(2) yes
Cu(2) O(4) 2.00(2) yes
Cu(2) O(1) 2.01(2) yes
Cu(2) O(3) 2.01(2) yes
Cu(2) O(11) 2.31(2) yes
Cu(2) O(21) 2.38(2) yes
Cu(3) O(4) 1.95(2) yes
Cu(3) O(4) 1.95(2) yes
Cu(3) O(22) 1.97(2) yes
Cu(3) O(3) 2.00(3) yes
Cu(4) O(2) 1.978(14) yes
Cu(4) O(13) 2.02(3) yes
Cu(4) O(12) 2.14(3) yes
Cu(4) O(11) 2.36(4) yes
C(1) O(11) 1.27(4) yes
C(1) O(13) 1.29(5) yes
C(1) O(12) 1.31(6) yes
C(2) O(22) 1.27(5) yes
C(2) O(23) 1.28(6) yes
C(2) O(21) 1.34(4) yes
